data_7125659
loop_
_publ_author_name
'Yang, Wan-Wan'
'Chen, Lu-Lu'
'Chen, Pei'
'Ye, Ya-Fang'
'Wang, Yan-Bo'
'Zhang, Xiao'

_publ_section_title
;
 Solvent-controlled divergent annulation of ynones and (iso)quinoline
 N-oxides: of 3-((iso)quinolin-1-yl)-4H-chromen-4-ones and
 13H-isoquinolino[2,1-a]quinolin-13-ones.
;
_journal_issue 8
_journal_name_full 'Chemical communications (Cambridge, England)'
_journal_page_first 1183
_journal_page_last 1186
_journal_paper_doi 10.1039/c9cc08713c
_journal_volume 56
_journal_year 2020
_chemical_formula_sum 'C24 H14 F N O2'
_chemical_formula_weight 367.36
_space_group_IT_number 88
_space_group_name_Hall '-I 4ad'
_space_group_name_H-M_alt 'I 41/a :2'
_symmetry_cell_setting tetragonal
_symmetry_space_group_name_H-M 'I 41/a :2'
_atom_sites_solution_hydrogens geom
_atom_sites_solution_primary direct
_atom_sites_solution_secondary difmap
_audit_creation_method SHELXL-97
_audit_update_record
;
2019-09-30 deposited with the CCDC.	2019-12-16 downloaded from the CCDC.
;
_cell_angle_alpha 90.00
_cell_angle_beta 90.00
_cell_angle_gamma 90.00
_cell_formula_units_Z 16
_cell_length_a 22.6155(5)
_cell_length_b 22.6155(5)
_cell_length_c 13.8933(6)
_cell_measurement_reflns_used 2181
_cell_measurement_temperature 150(2)
_cell_measurement_theta_max 25.7285
_cell_measurement_theta_min 2.4905
_cell_volume 7105.9(4)
_computing_cell_refinement 'Bruker SMART'
_computing_data_collection 'Bruker SMART'
_computing_data_reduction 'Bruker SAINT'
_computing_molecular_graphics 'Bruker SHELXTL'
_computing_publication_material 'Bruker SHELXTL'
_computing_structure_refinement 'SHELXL-97 (Sheldrick, 1997)'
_computing_structure_solution 'SHELXS-97 (Sheldrick, 1990)'
_diffrn_ambient_temperature 150(2)
_diffrn_measured_fraction_theta_full 0.999
_diffrn_measured_fraction_theta_max 0.999
_diffrn_measurement_device_type 'CCD area detector'
_diffrn_measurement_method 'phi and omega scans'
_diffrn_radiation_monochromator graphite
_diffrn_radiation_source 'fine-focus sealed tube'
_diffrn_radiation_type MoK\a
_diffrn_radiation_wavelength 0.71073
_diffrn_reflns_av_R_equivalents 0.0991
_diffrn_reflns_av_sigmaI/netI 0.0774
_diffrn_reflns_limit_h_max 28
_diffrn_reflns_limit_h_min -30
_diffrn_reflns_limit_k_max 29
_diffrn_reflns_limit_k_min -29
_diffrn_reflns_limit_l_max 17
_diffrn_reflns_limit_l_min -18
_diffrn_reflns_number 23218
_diffrn_reflns_theta_full 28.29
_diffrn_reflns_theta_max 28.29
_diffrn_reflns_theta_min 2.49
_exptl_absorpt_coefficient_mu 0.095
_exptl_absorpt_correction_T_max 1.0000
_exptl_absorpt_correction_T_min 0.2000
_exptl_absorpt_correction_type multi-scan
_exptl_absorpt_process_details SADABS
_exptl_crystal_colour yellow
_exptl_crystal_density_diffrn 1.374
_exptl_crystal_density_method 'not measured'
_exptl_crystal_description block
_exptl_crystal_F_000 3040
_exptl_crystal_size_max 0.16
_exptl_crystal_size_mid 0.13
_exptl_crystal_size_min 0.10
_refine_diff_density_max 0.183
_refine_diff_density_min -0.213
_refine_diff_density_rms 0.049
_refine_ls_extinction_method none
_refine_ls_goodness_of_fit_ref 1.021
_refine_ls_hydrogen_treatment constr
_refine_ls_matrix_type full
_refine_ls_number_parameters 253
_refine_ls_number_reflns 4412
_refine_ls_number_restraints 0
_refine_ls_restrained_S_all 1.021
_refine_ls_R_factor_all 0.1340
_refine_ls_R_factor_gt 0.0556
_refine_ls_shift/su_max 0.000
_refine_ls_shift/su_mean 0.000
_refine_ls_structure_factor_coef Fsqd
_refine_ls_weighting_details 'calc w=1/[\s^2^(Fo^2^)+(0.0449P)^2^+3.4904P] where P=(Fo^2^+2Fc^2^)/3'
_refine_ls_weighting_scheme calc
_refine_ls_wR_factor_gt 0.1045
_refine_ls_wR_factor_ref 0.1368
_reflns_number_gt 2348
_reflns_number_total 4412
_reflns_threshold_expression >2sigma(I)
_cod_data_source_file c9cc08713c2.cif
_cod_data_source_block 1
_cod_depositor_comments
;
The following automatic conversions were performed:

data item '_exptl_absorpt_correction_type' value 'multi scan' was
changed to 'multi-scan' in accordance with the
/home/data/users/saulius/crontab/automatic-downloads/rss-feeds/RSC/lib/dictionaries/cif_core.dic
dictionary named 'cif_core.dic' version 2.4.2 last updated on
2011-04-26.

data item '_symmetry_cell_setting' value 'Tetragonal' was changed to
'tetragonal' in accordance with the
/home/data/users/saulius/crontab/automatic-downloads/rss-feeds/RSC/lib/dictionaries/cif_core.dic
dictionary named 'cif_core.dic' version 2.4.2 last updated on
2011-04-26.

Automatic conversion script
Id: cif_fix_values 7556 2019-12-06 15:28:31Z antanas 

 Adding full bibliography for 7125659--7125661.cif.
;
_cod_original_sg_symbol_H-M 'I4(1)/a  '
_cod_database_code 7125659

loop_
_symmetry_equiv_pos_as_xyz
'x, y, z'
'-x+1/2, -y, z+1/2'
'-y+3/4, x+1/4, z+1/4'
'y+3/4, -x+3/4, z+3/4'
'x+1/2, y+1/2, z+1/2'
'-x+1, -y+1/2, z+1'
'-y+5/4, x+3/4, z+3/4'
'y+5/4, -x+5/4, z+5/4'
'-x, -y, -z'
'x-1/2, y, -z-1/2'
'y-3/4, -x-1/4, -z-1/4'
'-y-3/4, x-3/4, -z-3/4'
'-x+1/2, -y+1/2, -z+1/2'
'x, y+1/2, -z'
'y-1/4, -x+1/4, -z+1/4'
'-y-1/4, x-1/4, -z-1/4'

loop_
_atom_site_label
_atom_site_type_symbol
_atom_site_fract_x
_atom_site_fract_y
_atom_site_fract_z
_atom_site_U_iso_or_equiv
_atom_site_adp_type
_atom_site_occupancy
_atom_site_symmetry_multiplicity
_atom_site_calc_flag
_atom_site_refinement_flags
O1 O 0.82458(6) 0.41498(6) 0.05217(10) 0.0287(4) Uani 1 1 d .
C2 C 0.73971(10) 0.47934(9) 0.05502(14) 0.0259(5) Uani 1 1 d .
F F 0.85478(7) 0.61900(6) 0.06692(12) 0.0581(5) Uani 1 1 d .
C4 C 0.69963(10) 0.42811(10) 0.05458(15) 0.0280(5) Uani 1 1 d .
C5 C 0.67743(9) 0.28861(9) -0.04121(15) 0.0264(5) Uani 1 1 d .
C6 C 0.63765(11) 0.24037(10) -0.04019(16) 0.0334(5) Uani 1 1 d .
C7 C 0.84030(11) 0.51718(10) 0.05658(15) 0.0335(6) Uani 1 1 d .
H7A H 0.8818 0.5106 0.0553 0.040 Uiso 1 1 calc R
C8 C 0.80019(10) 0.47055(9) 0.05405(14) 0.0267(5) Uani 1 1 d .
C9 C 0.71905(11) 0.53761(10) 0.05721(15) 0.0316(5) Uani 1 1 d .
H9A H 0.6777 0.5447 0.0565 0.038 Uiso 1 1 calc R
C10 C 0.82427(9) 0.31212(10) 0.05171(14) 0.0268(5) Uani 1 1 d .
O2 O 0.64560(7) 0.43368(7) 0.05688(12) 0.0389(4) Uani 1 1 d .
N N 0.66833(9) 0.29904(8) 0.13130(13) 0.0335(5) Uani 1 1 d .
C13 C 0.78837(10) 0.36670(9) 0.05149(14) 0.0256(5) Uani 1 1 d .
C14 C 0.72893(9) 0.37063(9) 0.05173(14) 0.0246(5) Uani 1 1 d .
C15 C 0.81713(11) 0.57269(10) 0.06098(16) 0.0362(6) Uani 1 1 d .
C16 C 0.75714(11) 0.58454(11) 0.06030(16) 0.0368(6) Uani 1 1 d .
H16A H 0.7428 0.6240 0.0619 0.044 Uiso 1 1 calc R
C17 C 0.81416(10) 0.26779(10) 0.11926(15) 0.0321(5) Uani 1 1 d .
H17A H 0.7819 0.2710 0.1627 0.039 Uiso 1 1 calc R
C18 C 0.63104(11) 0.25145(11) 0.12988(17) 0.0408(6) Uani 1 1 d .
H18A H 0.6155 0.2381 0.1895 0.049 Uiso 1 1 calc R
C19 C 0.61491(11) 0.22223(11) 0.04938(17) 0.0402(6) Uani 1 1 d .
H19A H 0.5884 0.1897 0.0531 0.048 Uiso 1 1 calc R
C20 C 0.69054(9) 0.31674(9) 0.04860(15) 0.0257(5) Uani 1 1 d .
C21 C 0.70207(10) 0.30708(10) -0.13001(15) 0.0321(5) Uani 1 1 d .
H21A H 0.7299 0.3386 -0.1315 0.039 Uiso 1 1 calc R
C22 C 0.64608(13) 0.23235(12) -0.21245(18) 0.0489(7) Uani 1 1 d .
H22A H 0.6352 0.2139 -0.2713 0.059 Uiso 1 1 calc R
C23 C 0.62278(12) 0.21237(12) -0.12828(19) 0.0463(7) Uani 1 1 d .
H23A H 0.5965 0.1796 -0.1285 0.056 Uiso 1 1 calc R
C24 C 0.89792(11) 0.21430(11) 0.06008(16) 0.0362(6) Uani 1 1 d .
H24A H 0.9236 0.1812 0.0637 0.043 Uiso 1 1 calc R
C25 C 0.87141(10) 0.30672(10) -0.01220(15) 0.0318(5) Uani 1 1 d .
H25A H 0.8787 0.3368 -0.0584 0.038 Uiso 1 1 calc R
C26 C 0.68583(11) 0.27960(11) -0.21350(17) 0.0411(6) Uani 1 1 d .
H26A H 0.7018 0.2928 -0.2730 0.049 Uiso 1 1 calc R
C27 C 0.85113(11) 0.21901(10) 0.12325(17) 0.0353(6) Uani 1 1 d .
H27A H 0.8442 0.1888 0.1695 0.042 Uiso 1 1 calc R
C28 C 0.90758(11) 0.25747(11) -0.00839(16) 0.0364(6) Uani 1 1 d .
H28A H 0.9391 0.2533 -0.0530 0.044 Uiso 1 1 calc R

loop_
_atom_site_aniso_label
_atom_site_aniso_U_11
_atom_site_aniso_U_22
_atom_site_aniso_U_33
_atom_site_aniso_U_23
_atom_site_aniso_U_13
_atom_site_aniso_U_12
O1 0.0246(8) 0.0252(9) 0.0364(8) -0.0011(7) -0.0008(7) -0.0026(7)
C2 0.0280(13) 0.0270(12) 0.0225(10) 0.0006(9) 0.0000(9) -0.0011(10)
F 0.0548(10) 0.0330(9) 0.0863(11) 0.0090(8) -0.0161(9) -0.0175(8)
C4 0.0275(13) 0.0304(13) 0.0261(11) -0.0002(9) 0.0012(9) -0.0015(10)
C5 0.0244(12) 0.0231(12) 0.0318(11) -0.0005(9) -0.0023(9) 0.0040(9)
C6 0.0351(14) 0.0245(13) 0.0405(13) -0.0014(10) -0.0042(10) -0.0016(10)
C7 0.0303(13) 0.0342(14) 0.0362(13) 0.0031(10) -0.0043(10) -0.0066(11)
C8 0.0320(13) 0.0253(12) 0.0228(10) -0.0001(9) -0.0022(9) -0.0016(10)
C9 0.0340(14) 0.0296(13) 0.0312(12) 0.0016(10) 0.0020(10) 0.0003(11)
C10 0.0249(12) 0.0274(12) 0.0280(11) -0.0030(9) -0.0047(9) -0.0010(10)
O2 0.0237(9) 0.0324(10) 0.0605(11) 0.0008(8) 0.0044(8) 0.0000(7)
N 0.0346(12) 0.0334(11) 0.0326(10) 0.0013(9) 0.0039(8) -0.0070(9)
C13 0.0304(13) 0.0235(12) 0.0230(10) -0.0014(9) -0.0004(9) -0.0040(10)
C14 0.0255(12) 0.0259(12) 0.0225(10) 0.0005(9) -0.0009(9) -0.0026(9)
C15 0.0442(16) 0.0256(13) 0.0387(13) 0.0041(10) -0.0074(11) -0.0152(12)
C16 0.0458(16) 0.0256(13) 0.0391(13) 0.0048(10) -0.0033(11) 0.0007(12)
C17 0.0318(13) 0.0316(13) 0.0329(12) 0.0002(10) -0.0004(10) -0.0014(11)
C18 0.0438(16) 0.0401(15) 0.0385(13) 0.0063(11) 0.0069(12) -0.0144(12)
C19 0.0407(15) 0.0321(14) 0.0476(15) 0.0037(11) -0.0026(12) -0.0128(12)
C20 0.0219(12) 0.0252(12) 0.0300(11) 0.0012(9) -0.0008(9) -0.0001(9)
C21 0.0340(14) 0.0299(13) 0.0324(12) -0.0009(10) 0.0008(10) 0.0021(10)
C22 0.063(2) 0.0442(17) 0.0397(15) -0.0153(12) -0.0076(13) 0.0023(15)
C23 0.0520(18) 0.0342(15) 0.0526(16) -0.0112(12) -0.0114(14) -0.0070(13)
C24 0.0375(14) 0.0310(14) 0.0402(13) -0.0048(11) -0.0048(11) 0.0081(11)
C25 0.0331(13) 0.0325(13) 0.0297(11) -0.0005(10) 0.0000(10) 0.0016(11)
C26 0.0464(16) 0.0446(16) 0.0325(13) -0.0048(11) 0.0008(11) 0.0050(13)
C27 0.0390(15) 0.0285(13) 0.0383(13) 0.0041(10) -0.0044(11) -0.0014(11)
C28 0.0363(14) 0.0383(15) 0.0346(12) -0.0057(11) 0.0033(10) 0.0068(12)

loop_
_atom_type_symbol
_atom_type_description
_atom_type_scat_dispersion_real
_atom_type_scat_dispersion_imag
_atom_type_scat_source
C C 0.0033 0.0016 'International Tables Vol C Tables 4.2.6.8 and 6.1.1.4'
H H 0.0000 0.0000 'International Tables Vol C Tables 4.2.6.8 and 6.1.1.4'
N N 0.0061 0.0033 'International Tables Vol C Tables 4.2.6.8 and 6.1.1.4'
O O 0.0106 0.0060 'International Tables Vol C Tables 4.2.6.8 and 6.1.1.4'
F F 0.0171 0.0103 'International Tables Vol C Tables 4.2.6.8 and 6.1.1.4'

loop_
_geom_angle_atom_site_label_1
_geom_angle_atom_site_label_2
_geom_angle_atom_site_label_3
_geom_angle
C13 O1 C8 119.42(17)
C8 C2 C9 117.8(2)
C8 C2 C4 119.8(2)
C9 C2 C4 122.4(2)
O2 C4 C14 122.9(2)
O2 C4 C2 122.1(2)
C14 C4 C2 114.94(19)
C6 C5 C21 119.1(2)
C6 C5 C20 117.76(19)
C21 C5 C20 123.1(2)
C19 C6 C5 117.8(2)
C19 C6 C23 123.1(2)
C5 C6 C23 119.1(2)
C15 C7 C8 116.7(2)
C15 C7 H7A 121.7
C8 C7 H7A 121.7
O1 C8 C2 121.98(19)
O1 C8 C7 115.6(2)
C2 C8 C7 122.4(2)
C16 C9 C2 121.4(2)
C16 C9 H9A 119.3
C2 C9 H9A 119.3
C17 C10 C25 119.5(2)
C17 C10 C13 120.84(19)
C25 C10 C13 119.5(2)
C20 N C18 117.52(19)
C14 C13 O1 123.1(2)
C14 C13 C10 127.1(2)
O1 C13 C10 109.78(18)
C13 C14 C4 120.8(2)
C13 C14 C20 121.68(19)
C4 C14 C20 117.54(18)
F C15 C7 118.3(2)
F C15 C16 117.9(2)
C7 C15 C16 123.8(2)
C9 C16 C15 117.9(2)
C9 C16 H16A 121.1
C15 C16 H16A 121.1
C27 C17 C10 120.1(2)
C27 C17 H17A 120.0
C10 C17 H17A 120.0
C19 C18 N 124.3(2)
C19 C18 H18A 117.8
N C18 H18A 117.8
C18 C19 C6 119.4(2)
C18 C19 H19A 120.3
C6 C19 H19A 120.3
N C20 C5 123.14(19)
N C20 C14 116.33(18)
C5 C20 C14 120.47(18)
C26 C21 C5 120.0(2)
C26 C21 H21A 120.0
C5 C21 H21A 120.0
C23 C22 C26 120.9(2)
C23 C22 H22A 119.6
C26 C22 H22A 119.6
C22 C23 C6 120.1(2)
C22 C23 H23A 119.9
C6 C23 H23A 119.9
C27 C24 C28 120.4(2)
C27 C24 H24A 119.8
C28 C24 H24A 119.8
C28 C25 C10 119.9(2)
C28 C25 H25A 120.0
C10 C25 H25A 120.0
C21 C26 C22 120.8(2)
C21 C26 H26A 119.6
C22 C26 H26A 119.6
C24 C27 C17 119.9(2)
C24 C27 H27A 120.0
C17 C27 H27A 120.0
C24 C28 C25 120.1(2)
C24 C28 H28A 119.9
C25 C28 H28A 119.9

loop_
_geom_bond_atom_site_label_1
_geom_bond_atom_site_label_2
_geom_bond_distance
O1 C13 1.365(2)
O1 C8 1.373(3)
C2 C8 1.382(3)
C2 C9 1.399(3)
C2 C4 1.471(3)
F C15 1.352(2)
C4 O2 1.229(3)
C4 C14 1.460(3)
C5 C6 1.414(3)
C5 C21 1.417(3)
C5 C20 1.432(3)
C6 C19 1.408(3)
C6 C23 1.418(3)
C7 C15 1.362(3)
C7 C8 1.392(3)
C7 H7A 0.9500
C9 C16 1.368(3)
C9 H9A 0.9500
C10 C17 1.392(3)
C10 C25 1.393(3)
C10 C13 1.478(3)
N C20 1.316(3)
N C18 1.367(3)
C13 C14 1.347(3)
C14 C20 1.497(3)
C15 C16 1.383(3)
C16 H16A 0.9500
C17 C27 1.385(3)
C17 H17A 0.9500
C18 C19 1.349(3)
C18 H18A 0.9500
C19 H19A 0.9500
C21 C26 1.366(3)
C21 H21A 0.9500
C22 C23 1.360(4)
C22 C26 1.396(4)
C22 H22A 0.9500
C23 H23A 0.9500
C24 C27 1.379(3)
C24 C28 1.381(3)
C24 H24A 0.9500
C25 C28 1.383(3)
C25 H25A 0.9500
C26 H26A 0.9500
C27 H27A 0.9500
C28 H28A 0.9500
